data_1514596
loop_
_publ_author_name
'Bruno, Nicholas C.'
'Tudge, Matthew T.'
'Buchwald, Stephen L.'

_publ_section_title
;
 Design and Preparation of New Palladium Precatalysts for C-C and C-N
 Cross-Coupling Reactions.
;
_journal_issue 3
_journal_name_full 'Chemical science (Royal Society of Chemistry : 2010)'
_journal_page_first 916
_journal_page_last 920
_journal_paper_doi 10.1039/C2SC20903A
_journal_volume 4
_journal_year 2013
_chemical_formula_moiety '(C56 H42 N P2 Pd) (C H3 S O3) 3.5(C H2 Cl2)'
_chemical_formula_sum 'C60.5 H52 Cl7 N O3 P2 Pd S'
_chemical_formula_weight 1289.58
_chemical_name_systematic
;
?
;
_space_group_IT_number 2
_symmetry_cell_setting triclinic
_symmetry_space_group_name_Hall '-P 1'
_symmetry_space_group_name_H-M 'P -1'
_atom_sites_solution_hydrogens geom
_atom_sites_solution_primary direct
_atom_sites_solution_secondary difmap
_audit_creation_method SHELXL-97
_cell_angle_alpha 75.424(2)
_cell_angle_beta 85.472(2)
_cell_angle_gamma 76.307(2)
_cell_formula_units_Z 4
_cell_length_a 13.9763(14)
_cell_length_b 20.426(2)
_cell_length_c 21.290(2)
_cell_measurement_reflns_used 9896
_cell_measurement_temperature 100(2)
_cell_measurement_theta_max 31.48
_cell_measurement_theta_min 2.28
_cell_volume 5713.9(10)
_computing_cell_refinement 'SAINT 7.46A (Bruker-AXS, 2011)'
_computing_data_collection 'APEX2 v2011.4.0 (Bruker-AXS, 2011)'
_computing_data_reduction 'SAINT 7.46A (Bruker-AXS, 2011)'
_computing_molecular_graphics 'Bruker SHELXTL'
_computing_publication_material 'Bruker SHELXTL'
_computing_structure_refinement 'SHELXL-97 (Sheldrick, 2008)'
_computing_structure_solution 'SHELXS-97 (Sheldrick, 2008)'
_diffrn_ambient_temperature 100(2)
_diffrn_detector_area_resol_mean 8.3
_diffrn_measured_fraction_theta_full 0.998
_diffrn_measured_fraction_theta_max 0.998
_diffrn_measurement_device_type 'Bruker Smart APEX2 CCD'
_diffrn_measurement_method '\f and \w scans'
_diffrn_radiation_monochromator 'Incoatech ImuS multilayer optics'
_diffrn_radiation_source 'ImuS micro-focus sealed tube'
_diffrn_radiation_type MoK\a
_diffrn_radiation_wavelength 0.71073
_diffrn_reflns_av_R_equivalents 0.0485
_diffrn_reflns_av_sigmaI/netI 0.0266
_diffrn_reflns_limit_h_max 20
_diffrn_reflns_limit_h_min -20
_diffrn_reflns_limit_k_max 29
_diffrn_reflns_limit_k_min -29
_diffrn_reflns_limit_l_max 30
_diffrn_reflns_limit_l_min -30
_diffrn_reflns_number 370048
_diffrn_reflns_theta_full 31.00
_diffrn_reflns_theta_max 31.00
_diffrn_reflns_theta_min 1.06
_exptl_absorpt_coefficient_mu 0.791
_exptl_absorpt_correction_T_max 0.9615
_exptl_absorpt_correction_T_min 0.7972
_exptl_absorpt_correction_type multi-scan
_exptl_absorpt_process_details 'SADABS (Sheldrick, 2009)'
_exptl_crystal_colour colourless
_exptl_crystal_density_diffrn 1.499
_exptl_crystal_density_method 'not measured'
_exptl_crystal_description plate
_exptl_crystal_F_000 2628
_exptl_crystal_size_max 0.30
_exptl_crystal_size_mid 0.25
_exptl_crystal_size_min 0.05
_refine_diff_density_max 1.593
_refine_diff_density_min -1.092
_refine_diff_density_rms 0.092
_refine_ls_extinction_method none
_refine_ls_goodness_of_fit_ref 1.087
_refine_ls_hydrogen_treatment mixed
_refine_ls_matrix_type full
_refine_ls_number_parameters 1552
_refine_ls_number_reflns 36383
_refine_ls_number_restraints 828
_refine_ls_restrained_S_all 1.103
_refine_ls_R_factor_all 0.0536
_refine_ls_R_factor_gt 0.0407
_refine_ls_shift/su_max 0.002
_refine_ls_shift/su_mean 0.000
_refine_ls_structure_factor_coef Fsqd
_refine_ls_weighting_details 'calc w=1/[\s^2^(Fo^2^)+(0.0434P)^2^+8.3609P] where P=(Fo^2^+2Fc^2^)/3'
_refine_ls_weighting_scheme calc
_refine_ls_wR_factor_gt 0.1032
_refine_ls_wR_factor_ref 0.1108
_reflns_number_gt 30210
_reflns_number_total 36383
_reflns_threshold_expression >2sigma(I)
_cod_data_source_file c2sc20903a.txt
_cod_data_source_block x12061
_cod_depositor_comments
;
The following automatic conversions were performed:

'_symmetry_cell_setting' value 'Triclinic' changed to 'triclinic'
according to
/usr/data/users/saulius/automatic-downloads/retrospective/RSC/lib/dictionaries/cif_core.dic
dictionary named 'cif_core.dic' version 2.4.2 from 2011-04-26.

Automatic conversion script
Id: cif_fix_values 2281 2013-09-26 08:29:07Z andrius 
;
_cod_original_sg_symbol_H-M P-1
_cod_original_formula_sum 'C60.50 H52 Cl7 N O3 P2 Pd S'
_cod_database_code 1514596

loop_
_symmetry_equiv_pos_as_xyz
'x, y, z'
'-x, -y, -z'

loop_
_atom_site_label
_atom_site_type_symbol
_atom_site_fract_x
_atom_site_fract_y
_atom_site_fract_z
_atom_site_U_iso_or_equiv
_atom_site_adp_type
_atom_site_occupancy
_atom_site_symmetry_multiplicity
_atom_site_calc_flag
_atom_site_refinement_flags
_atom_site_disorder_assembly
_atom_site_disorder_group
Pd1 Pd 0.900969(11) 0.237664(8) -0.027737(7) 0.01441(3) Uani 1 1 d . . .
P1 P 0.91510(4) 0.34858(3) -0.04166(3) 0.01499(9) Uani 1 1 d . . .
P2 P 0.88153(4) 0.22092(3) 0.08598(3) 0.01631(9) Uani 1 1 d . . .
C1 C 0.97581(15) 0.38464(11) -0.11779(10) 0.0174(4) Uani 1 1 d . . .
C2 C 0.94319(16) 0.45212(12) -0.15477(11) 0.0219(4) Uani 1 1 d . . .
H2 H 0.8895 0.4827 -0.1394 0.026 Uiso 1 1 calc R . .
C3 C 0.98896(18) 0.47497(13) -0.21420(12) 0.0264(5) Uani 1 1 d . . .
H3 H 0.9672 0.5214 -0.2387 0.032 Uiso 1 1 calc R . .
C4 C 1.06586(18) 0.43046(14) -0.23767(11) 0.0271(5) Uani 1 1 d . . .
H4 H 1.0956 0.4459 -0.2787 0.033 Uiso 1 1 calc R . .
C5 C 1.09941(16) 0.36328(13) -0.20122(11) 0.0233(4) Uani 1 1 d . . .
H5 H 1.1528 0.3329 -0.2171 0.028 Uiso 1 1 calc R . .
C6 C 1.05519(15) 0.34035(12) -0.14166(11) 0.0195(4) Uani 1 1 d . . .
H6 H 1.0788 0.2943 -0.1168 0.023 Uiso 1 1 calc R . .
C7 C 0.79709(14) 0.40873(11) -0.03995(10) 0.0163(3) Uani 1 1 d . . .
C8 C 0.78985(16) 0.47745(11) -0.03747(11) 0.0198(4) Uani 1 1 d . . .
H8 H 0.8477 0.4930 -0.0340 0.024 Uiso 1 1 calc R . .
C9 C 0.69832(17) 0.52303(12) -0.04009(11) 0.0228(4) Uani 1 1 d . . .
H9 H 0.6937 0.5699 -0.0391 0.027 Uiso 1 1 calc R . .
C10 C 0.61341(17) 0.50018(12) -0.04410(12) 0.0245(4) Uani 1 1 d . . .
H10 H 0.5509 0.5316 -0.0464 0.029 Uiso 1 1 calc R . .
C11 C 0.61990(16) 0.43150(12) -0.04477(12) 0.0235(4) Uani 1 1 d . . .
H11 H 0.5616 0.4157 -0.0464 0.028 Uiso 1 1 calc R . .
C12 C 0.71142(15) 0.38558(11) -0.04301(10) 0.0187(4) Uani 1 1 d . . .
H12 H 0.7157 0.3387 -0.0439 0.022 Uiso 1 1 calc R . .
C21 C 0.98924(14) 0.35553(11) 0.02262(10) 0.0168(4) Uani 1 1 d . . .
C22 C 0.95430(14) 0.35308(11) 0.08604(10) 0.0170(4) Uani 1 1 d . . .
C23 C 1.02087(15) 0.34648(11) 0.13628(10) 0.0185(4) Uani 1 1 d . . .
C24 C 0.98965(16) 0.34005(12) 0.20207(11) 0.0211(4) Uani 1 1 d . . .
H24 H 0.9216 0.3444 0.2130 0.025 Uiso 1 1 calc R . .
C25 C 1.05597(17) 0.32765(13) 0.25032(11) 0.0241(4) Uani 1 1 d . . .
H25 H 1.0337 0.3220 0.2943 0.029 Uiso 1 1 calc R . .
C26 C 1.15692(17) 0.32320(13) 0.23494(12) 0.0265(5) Uani 1 1 d . . .
H26 H 1.2023 0.3155 0.2684 0.032 Uiso 1 1 calc R . .
C27 C 1.18951(17) 0.32991(13) 0.17203(12) 0.0259(5) Uani 1 1 d . . .
H27 H 1.2576 0.3272 0.1620 0.031 Uiso 1 1 calc R . .
C28 C 1.12290(15) 0.34092(12) 0.12118(11) 0.0207(4) Uani 1 1 d . . .
C29 C 1.15601(16) 0.34435(12) 0.05634(11) 0.0226(4) Uani 1 1 d . . .
H29 H 1.2240 0.3411 0.0457 0.027 Uiso 1 1 calc R . .
C30 C 1.09110(15) 0.35229(12) 0.00859(11) 0.0195(4) Uani 1 1 d . . .
H30 H 1.1147 0.3557 -0.0349 0.023 Uiso 1 1 calc R . .
C31 C 0.81031(15) 0.29667(11) 0.11294(10) 0.0176(4) Uani 1 1 d . . .
C32 C 0.84829(14) 0.35490(11) 0.10514(10) 0.0173(4) Uani 1 1 d . . .
C33 C 0.78732(15) 0.41760(11) 0.11774(10) 0.0183(4) Uani 1 1 d . . .
C34 C 0.82372(17) 0.47826(12) 0.11230(11) 0.0220(4) Uani 1 1 d . . .
H34 H 0.8908 0.4777 0.1003 0.026 Uiso 1 1 calc R . .
C35 C 0.76282(18) 0.53757(12) 0.12414(11) 0.0248(4) Uani 1 1 d . . .
H35 H 0.7883 0.5775 0.1209 0.030 Uiso 1 1 calc R . .
C36 C 0.66257(18) 0.53959(13) 0.14113(11) 0.0260(5) Uani 1 1 d . . .
H36 H 0.6210 0.5809 0.1491 0.031 Uiso 1 1 calc R . .
C37 C 0.62523(17) 0.48252(12) 0.14613(11) 0.0244(4) Uani 1 1 d . . .
H37 H 0.5575 0.4846 0.1570 0.029 Uiso 1 1 calc R . .
C38 C 0.68646(15) 0.41990(12) 0.13529(10) 0.0202(4) Uani 1 1 d . . .
C39 C 0.65008(15) 0.35951(12) 0.14306(11) 0.0212(4) Uani 1 1 d . . .
H39 H 0.5831 0.3605 0.1557 0.025 Uiso 1 1 calc R . .
C40 C 0.70973(15) 0.29943(12) 0.13266(10) 0.0197(4) Uani 1 1 d . . .
H40 H 0.6839 0.2592 0.1386 0.024 Uiso 1 1 calc R . .
C41 C 0.99845(15) 0.19171(11) 0.12656(11) 0.0204(4) Uani 1 1 d . . .
C42 C 1.00651(18) 0.18370(13) 0.19321(12) 0.0274(5) Uani 1 1 d . . .
H42 H 0.9493 0.1959 0.2188 0.033 Uiso 1 1 calc R . .
C43 C 1.0977(2) 0.15799(15) 0.22224(14) 0.0367(6) Uani 1 1 d . . .
H43 H 1.1033 0.1529 0.2675 0.044 Uiso 1 1 calc R . .
C44 C 1.1807(2) 0.13979(17) 0.18432(16) 0.0431(8) Uani 1 1 d . . .
H44 H 1.2431 0.1212 0.2042 0.052 Uiso 1 1 calc R . .
C45 C 1.17395(18) 0.14825(15) 0.11855(15) 0.0342(6) Uani 1 1 d . . .
H45 H 1.2314 0.1363 0.0931 0.041 Uiso 1 1 calc R . .
C46 C 1.08289(16) 0.17434(12) 0.08941(12) 0.0233(4) Uani 1 1 d . . .
H46 H 1.0781 0.1804 0.0439 0.028 Uiso 1 1 calc R . .
C47 C 0.81503(16) 0.15244(11) 0.11874(10) 0.0197(4) Uani 1 1 d . . .
C48 C 0.84165(18) 0.09988(13) 0.17410(12) 0.0269(5) Uani 1 1 d . . .
H48 H 0.8957 0.0995 0.1987 0.032 Uiso 1 1 calc R . .
C49 C 0.7893(2) 0.04755(14) 0.19370(13) 0.0342(6) Uani 1 1 d . . .
H49 H 0.8079 0.0116 0.2316 0.041 Uiso 1 1 calc R . .
C50 C 0.7104(2) 0.04793(14) 0.15821(14) 0.0319(5) Uani 1 1 d . . .
H50 H 0.6750 0.0122 0.1718 0.038 Uiso 1 1 calc R . .
C51 C 0.68274(18) 0.10026(13) 0.10289(13) 0.0272(5) Uani 1 1 d . . .
H51 H 0.6282 0.1007 0.0787 0.033 Uiso 1 1 calc R . .
C52 C 0.73524(16) 0.15197(12) 0.08302(11) 0.0230(4) Uani 1 1 d . . .
H52 H 0.7169 0.1875 0.0448 0.028 Uiso 1 1 calc R . .
N1 N 0.90626(14) 0.13225(9) -0.02337(9) 0.0189(3) Uani 1 1 d D . .
H1A H 0.886(2) 0.1082(13) 0.0140(10) 0.023 Uiso 1 1 d D . .
H1B H 0.8649(18) 0.1342(15) -0.0541(12) 0.023 Uiso 1 1 d D . .
C61 C 0.92082(15) 0.24083(11) -0.12461(10) 0.0173(4) Uani 1 1 d . . .
C62 C 0.86425(16) 0.29109(12) -0.17251(11) 0.0212(4) Uani 1 1 d . . .
H62 H 0.8141 0.3263 -0.1603 0.025 Uiso 1 1 calc R . .
C63 C 0.87934(19) 0.29102(13) -0.23783(12) 0.0274(5) Uani 1 1 d . . .
H63 H 0.8398 0.3259 -0.2697 0.033 Uiso 1 1 calc R . .
C64 C 0.9525(2) 0.23980(15) -0.25646(12) 0.0306(5) Uani 1 1 d . . .
H64 H 0.9641 0.2401 -0.3011 0.037 Uiso 1 1 calc R . .
C65 C 1.00804(18) 0.18834(13) -0.20946(11) 0.0261(5) Uani 1 1 d . . .
H65 H 1.0574 0.1530 -0.2222 0.031 Uiso 1 1 calc R . .
C66 C 0.99282(15) 0.18742(11) -0.14346(10) 0.0190(4) Uani 1 1 d . . .
C67 C 1.05209(16) 0.13082(11) -0.09418(11) 0.0208(4) Uani 1 1 d . . .
C68 C 1.00852(16) 0.10322(11) -0.03526(11) 0.0204(4) Uani 1 1 d . . .
C69 C 1.06271(19) 0.05183(12) 0.01286(13) 0.0274(5) Uani 1 1 d . . .
H69 H 1.0316 0.0341 0.0528 0.033 Uiso 1 1 calc R . .
C70 C 1.1629(2) 0.02637(13) 0.00236(15) 0.0341(6) Uani 1 1 d . . .
H70 H 1.2006 -0.0086 0.0351 0.041 Uiso 1 1 calc R . .
C71 C 1.20647(19) 0.05231(14) -0.05579(16) 0.0345(6) Uani 1 1 d . . .
H71 H 1.2746 0.0349 -0.0632 0.041 Uiso 1 1 calc R . .
C72 C 1.15229(18) 0.10349(13) -0.10382(14) 0.0286(5) Uani 1 1 d . . .
H72 H 1.1837 0.1203 -0.1439 0.034 Uiso 1 1 calc R . .
S1 S 0.65234(4) 0.18425(3) -0.08948(3) 0.01842(9) Uani 1 1 d . . .
O1 O 0.67153(13) 0.24180(9) -0.06780(9) 0.0256(3) Uani 1 1 d . . .
O2 O 0.74164(12) 0.13157(9) -0.09577(8) 0.0249(3) Uani 1 1 d . . .
O3 O 0.57519(12) 0.15409(9) -0.05121(8) 0.0255(3) Uani 1 1 d . . .
C81 C 0.60666(19) 0.21938(13) -0.16885(12) 0.0281(5) Uani 1 1 d . . .
H81A H 0.5476 0.2563 -0.1681 0.042 Uiso 1 1 calc R . .
H81B H 0.5900 0.1828 -0.1852 0.042 Uiso 1 1 calc R . .
H81C H 0.6571 0.2385 -0.1973 0.042 Uiso 1 1 calc R . .
Pd2 Pd 0.413781(11) 0.241205(9) 0.471214(8) 0.01794(4) Uani 1 1 d . . .
P3 P 0.50732(4) 0.25385(3) 0.37351(3) 0.01646(9) Uani 1 1 d . . .
P4 P 0.41053(4) 0.35010(3) 0.47895(3) 0.01766(10) Uani 1 1 d . . .
C101 C 0.64020(15) 0.23353(11) 0.37798(11) 0.0207(4) Uani 1 1 d . . .
C102 C 0.69831(18) 0.25475(13) 0.32394(13) 0.0284(5) Uani 1 1 d . . .
H102 H 0.6684 0.2816 0.2843 0.034 Uiso 1 1 calc R . .
C103 C 0.80026(19) 0.23655(16) 0.32831(17) 0.0393(7) Uani 1 1 d . . .
H103 H 0.8400 0.2516 0.2917 0.047 Uiso 1 1 calc R . .
C104 C 0.8442(2) 0.19668(19) 0.3857(2) 0.0496(9) Uani 1 1 d . . .
H104 H 0.9139 0.1841 0.3884 0.060 Uiso 1 1 calc R . .
C105 C 0.7870(2) 0.17550(19) 0.43833(18) 0.0477(8) Uani 1 1 d . . .
H105 H 0.8175 0.1478 0.4775 0.057 Uiso 1 1 calc R . .
C106 C 0.68450(19) 0.19369(14) 0.43567(13) 0.0310(5) Uani 1 1 d . . .
H106 H 0.6454 0.1791 0.4728 0.037 Uiso 1 1 calc R . .
C107 C 0.48080(16) 0.19595(11) 0.32844(10) 0.0195(4) Uani 1 1 d . . .
C108 C 0.55238(18) 0.15502(14) 0.29635(13) 0.0286(5) Uani 1 1 d . . .
H108 H 0.6194 0.1576 0.2959 0.034 Uiso 1 1 calc R . .
C109 C 0.5250(2) 0.11048(17) 0.26507(16) 0.0397(7) Uani 1 1 d . . .
H109 H 0.5737 0.0824 0.2435 0.048 Uiso 1 1 calc R . .
C110 C 0.4275(2) 0.10655(16) 0.26502(15) 0.0378(6) Uani 1 1 d . . .
H110 H 0.4096 0.0761 0.2432 0.045 Uiso 1 1 calc R . .
C111 C 0.35611(19) 0.14682(14) 0.29667(13) 0.0290(5) Uani 1 1 d . . .
H111 H 0.2891 0.1443 0.2964 0.035 Uiso 1 1 calc R . .
C112 C 0.38246(16) 0.19087(12) 0.32880(11) 0.0218(4) Uani 1 1 d . . .
H112 H 0.3335 0.2178 0.3512 0.026 Uiso 1 1 calc R . .
C121 C 0.47265(15) 0.34045(11) 0.31991(10) 0.0180(4) Uani 1 1 d . . .
C122 C 0.49545(15) 0.39720(11) 0.33463(10) 0.0178(4) Uani 1 1 d . . .
C123 C 0.45675(15) 0.46565(11) 0.29599(10) 0.0189(4) Uani 1 1 d . . .
C124 C 0.47987(16) 0.52597(12) 0.30670(11) 0.0224(4) Uani 1 1 d . . .
H124 H 0.5230 0.5216 0.3406 0.027 Uiso 1 1 calc R . .
C125 C 0.44074(17) 0.59042(12) 0.26879(13) 0.0263(5) Uani 1 1 d . . .
H125 H 0.4575 0.6301 0.2764 0.032 Uiso 1 1 calc R . .
C126 C 0.37581(18) 0.59849(13) 0.21856(13) 0.0279(5) Uani 1 1 d . . .
H126 H 0.3497 0.6433 0.1922 0.034 Uiso 1 1 calc R . .
C127 C 0.35057(17) 0.54169(13) 0.20792(12) 0.0249(4) Uani 1 1 d . . .
H127 H 0.3050 0.5475 0.1750 0.030 Uiso 1 1 calc R . .
C128 C 0.39124(15) 0.47429(12) 0.24517(10) 0.0199(4) Uani 1 1 d . . .
C129 C 0.37043(16) 0.41514(12) 0.23131(11) 0.0219(4) Uani 1 1 d . . .
H129 H 0.3278 0.4207 0.1968 0.026 Uiso 1 1 calc R . .
C130 C 0.41067(16) 0.35025(12) 0.26680(11) 0.0209(4) Uani 1 1 d . . .
H130 H 0.3972 0.3110 0.2560 0.025 Uiso 1 1 calc R . .
C131 C 0.52952(15) 0.37304(11) 0.45442(10) 0.0176(4) Uani 1 1 d . . .
C132 C 0.56111(15) 0.38900(11) 0.38996(10) 0.0170(4) Uani 1 1 d . . .
C133 C 0.66025(15) 0.39812(11) 0.37502(10) 0.0183(4) Uani 1 1 d . . .
C134 C 0.69653(16) 0.41601(12) 0.31044(11) 0.0210(4) Uani 1 1 d . . .
H134 H 0.6539 0.4236 0.2754 0.025 Uiso 1 1 calc R . .
C135 C 0.79165(17) 0.42260(12) 0.29748(12) 0.0234(4) Uani 1 1 d . . .
H135 H 0.8140 0.4354 0.2538 0.028 Uiso 1 1 calc R . .
C136 C 0.85692(17) 0.41044(12) 0.34870(12) 0.0253(4) Uani 1 1 d . . .
H136 H 0.9234 0.4138 0.3394 0.030 Uiso 1 1 calc R . .
C137 C 0.82435(16) 0.39392(12) 0.41154(12) 0.0230(4) Uani 1 1 d . . .
H137 H 0.8684 0.3862 0.4458 0.028 Uiso 1 1 calc R . .
C138 C 0.72542(15) 0.38804(11) 0.42639(11) 0.0195(4) Uani 1 1 d . . .
C139 C 0.69006(16) 0.37309(12) 0.49097(11) 0.0216(4) Uani 1 1 d . . .
H139 H 0.7327 0.3674 0.5255 0.026 Uiso 1 1 calc R . .
C140 C 0.59471(16) 0.36671(12) 0.50453(10) 0.0212(4) Uani 1 1 d . . .
H140 H 0.5718 0.3579 0.5484 0.025 Uiso 1 1 calc R . .
C141 C 0.38793(16) 0.36174(12) 0.56139(11) 0.0207(4) Uani 1 1 d . . .
C142 C 0.43370(16) 0.30798(12) 0.61224(11) 0.0220(4) Uani 1 1 d . . .
H142 H 0.4797 0.2692 0.6026 0.026 Uiso 1 1 calc R . .
C143 C 0.41277(18) 0.31068(14) 0.67622(11) 0.0260(5) Uani 1 1 d . . .
H143 H 0.4441 0.2739 0.7103 0.031 Uiso 1 1 calc R . .
C144 C 0.34547(19) 0.36753(14) 0.69054(12) 0.0281(5) Uani 1 1 d . . .
H144 H 0.3304 0.3693 0.7345 0.034 Uiso 1 1 calc R . .
C145 C 0.30081(19) 0.42116(14) 0.64106(12) 0.0281(5) Uani 1 1 d . . .
H145 H 0.2557 0.4602 0.6510 0.034 Uiso 1 1 calc R . .
C146 C 0.32146(17) 0.41851(12) 0.57630(12) 0.0238(4) Uani 1 1 d . . .
H146 H 0.2901 0.4555 0.5424 0.029 Uiso 1 1 calc R . .
C147 C 0.31764(15) 0.41639(12) 0.42981(11) 0.0199(4) Uani 1 1 d . . .
C148 C 0.31606(17) 0.48694(12) 0.41882(11) 0.0235(4) Uani 1 1 d . . .
H148 H 0.3646 0.5014 0.4375 0.028 Uiso 1 1 calc R . .
C149 C 0.24369(18) 0.53599(13) 0.38070(12) 0.0278(5) Uani 1 1 d . . .
H149 H 0.2427 0.5840 0.3735 0.033 Uiso 1 1 calc R . .
C150 C 0.17273(19) 0.51511(15) 0.35302(14) 0.0335(6) Uani 1 1 d . . .
H150 H 0.1235 0.5487 0.3267 0.040 Uiso 1 1 calc R . .
C151 C 0.17415(18) 0.44507(15) 0.36404(13) 0.0319(5) Uani 1 1 d . . .
H151 H 0.1255 0.4309 0.3452 0.038 Uiso 1 1 calc R . .
C152 C 0.24585(17) 0.39529(13) 0.40239(12) 0.0256(4) Uani 1 1 d . . .
H152 H 0.2461 0.3474 0.4099 0.031 Uiso 1 1 calc R . .
N2 N 0.41696(15) 0.13506(11) 0.47869(10) 0.0230(4) Uani 1 1 d D . .
H2A H 0.441(2) 0.1186(15) 0.4441(11) 0.028 Uiso 1 1 d D . .
H2B H 0.3558(14) 0.1304(16) 0.4883(15) 0.028 Uiso 1 1 d D . .
C161 C 0.33401(19) 0.22150(14) 0.55620(12) 0.0288(5) Uani 1 1 d . . .
C162 C 0.2444(2) 0.26336(18) 0.56938(15) 0.0382(7) Uani 1 1 d . . .
H162 H 0.2143 0.3020 0.5365 0.046 Uiso 1 1 calc R . .
C163 C 0.1982(3) 0.2495(2) 0.63006(17) 0.0534(10) Uani 1 1 d . . .
H163 H 0.1372 0.2786 0.6385 0.064 Uiso 1 1 calc R . .
C164 C 0.2413(3) 0.1932(2) 0.67790(17) 0.0642(12) Uani 1 1 d . . .
H164 H 0.2113 0.1847 0.7199 0.077 Uiso 1 1 calc R . .
C165 C 0.3285(3) 0.1488(2) 0.66490(15) 0.0538(10) Uani 1 1 d . . .
H165 H 0.3565 0.1093 0.6977 0.065 Uiso 1 1 calc R . .
C166 C 0.3755(2) 0.16178(16) 0.60387(12) 0.0361(6) Uani 1 1 d . . .
C167 C 0.4666(2) 0.11298(15) 0.59109(13) 0.0348(6) Uani 1 1 d . . .
C168 C 0.48513(19) 0.09791(13) 0.52974(12) 0.0272(5) Uani 1 1 d . . .
C169 C 0.5691(2) 0.05143(14) 0.51665(15) 0.0345(6) Uani 1 1 d . . .
H169 H 0.5792 0.0418 0.4749 0.041 Uiso 1 1 calc R . .
C170 C 0.6387(3) 0.01878(16) 0.56438(19) 0.0499(9) Uani 1 1 d . . .
H170 H 0.6962 -0.0135 0.5556 0.060 Uiso 1 1 calc R . .
C171 C 0.6234(3) 0.03369(18) 0.62448(19) 0.0583(11) Uani 1 1 d . . .
H171 H 0.6712 0.0122 0.6571 0.070 Uiso 1 1 calc R . .
C172 C 0.5388(3) 0.07983(18) 0.63776(16) 0.0493(9) Uani 1 1 d . . .
H172 H 0.5295 0.0892 0.6796 0.059 Uiso 1 1 calc R . .
S2 S 0.14372(4) 0.19469(3) 0.42517(3) 0.02506(11) Uani 1 1 d . . .
O4 O 0.09801(15) 0.17642(12) 0.37535(10) 0.0390(5) Uani 1 1 d . . .
O5 O 0.18023(15) 0.25737(11) 0.40184(11) 0.0375(4) Uani 1 1 d . . .
O6 O 0.21722(13) 0.13666(10) 0.46116(10) 0.0325(4) Uani 1 1 d . . .
C181 C 0.0489(2) 0.21356(19) 0.48236(15) 0.0423(7) Uani 1 1 d . . .
H18A H -0.0040 0.2515 0.4608 0.063 Uiso 1 1 calc R . .
H18B H 0.0755 0.2275 0.5170 0.063 Uiso 1 1 calc R . .
H18C H 0.0227 0.1722 0.5010 0.063 Uiso 1 1 calc R . .
C1S C 0.4111(2) -0.01169(14) 0.10034(13) 0.0330(5) Uani 1 1 d DU . .
H1S1 H 0.4103 -0.0457 0.0746 0.040 Uiso 1 1 calc R . .
H1S2 H 0.3439 0.0018 0.1185 0.040 Uiso 1 1 calc R . .
Cl1 Cl 0.44485(6) 0.06228(4) 0.04961(4) 0.04245(16) Uani 1 1 d DU . .
Cl2 Cl 0.49542(6) -0.05044(4) 0.16472(4) 0.04085(15) Uani 1 1 d DU . .
C2S C 0.35081(18) 0.18338(15) 0.90989(13) 0.0331(5) Uani 1 1 d DU . .
H2S1 H 0.3517 0.1333 0.9185 0.040 Uiso 1 1 calc R . .
H2S2 H 0.4161 0.1878 0.9210 0.040 Uiso 1 1 calc R . .
Cl3 Cl 0.32987(6) 0.22210(6) 0.82652(4) 0.0574(2) Uani 1 1 d DU . .
Cl4 Cl 0.25974(5) 0.22216(4) 0.95950(4) 0.04194(16) Uani 1 1 d DU . .
C3S C 0.8433(2) 0.09388(16) 0.77587(15) 0.0363(6) Uani 1 1 d DU . .
H3S1 H 0.8684 0.1221 0.7359 0.044 Uiso 1 1 calc R . .
H3S2 H 0.8238 0.1233 0.8073 0.044 Uiso 1 1 calc R . .
Cl5 Cl 0.93736(7) 0.02289(5) 0.80863(4) 0.05135(19) Uani 1 1 d DU . .
Cl6 Cl 0.73891(6) 0.06855(5) 0.75706(4) 0.04747(18) Uani 1 1 d DU . .
C4S C 0.7340(6) 0.2110(7) 0.6077(6) 0.0356(18) Uani 0.554(10) 1 d PDU A 1
H4S1 H 0.6940 0.2255 0.5682 0.043 Uiso 0.554(10) 1 calc PR A 1
H4S2 H 0.7317 0.1624 0.6293 0.043 Uiso 0.554(10) 1 calc PR A 1
Cl7 Cl 0.68645(16) 0.26503(17) 0.66025(10) 0.0319(5) Uani 0.554(10) 1 d PDU A 1
Cl8 Cl 0.85644(13) 0.2167(3) 0.58668(15) 0.0565(10) Uani 0.554(10) 1 d PDU A 1
C4T C 0.7287(9) 0.2026(13) 0.6059(11) 0.053(4) Uani 0.446(10) 1 d PDU A 2
H4T1 H 0.7065 0.2295 0.5619 0.063 Uiso 0.446(10) 1 calc PR A 2
H4T2 H 0.6955 0.1633 0.6188 0.063 Uiso 0.446(10) 1 calc PR A 2
Cl7A Cl 0.6953(5) 0.2548(4) 0.6595(3) 0.095(2) Uani 0.446(10) 1 d PDU A 2
Cl8A Cl 0.8563(2) 0.1701(6) 0.60349(19) 0.088(2) Uani 0.446(10) 1 d PDU A 2
C5S C 0.5069(7) 0.2648(5) 0.0375(3) 0.0320(19) Uani 0.51(2) 1 d PDU B 1
H5S1 H 0.5733 0.2750 0.0310 0.038 Uiso 0.51(2) 1 calc PR B 1
H5S2 H 0.5124 0.2175 0.0316 0.038 Uiso 0.51(2) 1 calc PR B 1
Cl9 Cl 0.4639(5) 0.2681(5) 0.1162(3) 0.0548(12) Uani 0.51(2) 1 d PDU B 1
Cl10 Cl 0.4277(3) 0.32445(18) -0.0197(2) 0.0327(11) Uani 0.51(2) 1 d PDU B 1
C5T C 0.4721(12) 0.2497(5) 0.0394(4) 0.044(2) Uani 0.49(2) 1 d PDU B 2
H5T1 H 0.4415 0.2121 0.0350 0.052 Uiso 0.49(2) 1 calc PR B 2
H5T2 H 0.5438 0.2348 0.0314 0.052 Uiso 0.49(2) 1 calc PR B 2
Cl9A Cl 0.4547(7) 0.2571(6) 0.1169(3) 0.0658(16) Uani 0.49(2) 1 d PDU B 2
Cl11 Cl 0.4259(4) 0.3243(3) -0.0225(3) 0.0426(14) Uani 0.49(2) 1 d PDU B 2
C6S C 0.1743(4) 0.0696(3) 0.6016(2) 0.0451(12) Uani 0.675(7) 1 d PDU C 1
H6S1 H 0.2055 0.1099 0.5890 0.054 Uiso 0.675(7) 1 calc PR C 1
H6S2 H 0.1424 0.0669 0.5627 0.054 Uiso 0.675(7) 1 calc PR C 1
Cl12 Cl 0.2671(3) -0.0065(2) 0.6259(2) 0.0943(13) Uani 0.675(7) 1 d PDU C 1
Cl13 Cl 0.08423(10) 0.08377(10) 0.66075(8) 0.0504(5) Uani 0.675(7) 1 d PDU C 1
C6T C 0.1709(7) 0.0228(11) 0.5882(6) 0.082(4) Uani 0.325(7) 1 d PDU C 2
H6T1 H 0.1593 -0.0133 0.5680 0.098 Uiso 0.325(7) 1 calc PR C 2
H6T2 H 0.1711 0.0655 0.5538 0.098 Uiso 0.325(7) 1 calc PR C 2
Cl14 Cl 0.2816(4) -0.0053(3) 0.6271(3) 0.0469(12) Uani 0.325(7) 1 d PDU C 2
Cl15 Cl 0.0800(4) 0.0390(8) 0.6455(3) 0.151(5) Uani 0.325(7) 1 d PDU C 2
C7S C 0.9678(7) -0.0308(4) 0.5946(5) 0.066(2) Uani 0.384(2) 1 d PDU D -1
H7S1 H 0.9524 -0.0758 0.5949 0.080 Uiso 0.384(2) 1 calc PR D -1
H7S2 H 1.0238 -0.0406 0.6238 0.080 Uiso 0.384(2) 1 calc PR D -1
Cl16 Cl 0.8697(2) 0.0184(2) 0.6243(3) 0.0898(13) Uani 0.384(2) 1 d PDU D -1
Cl17 Cl 1.0033(3) 0.0064(2) 0.51697(18) 0.0920(12) Uani 0.384(2) 1 d PDU D -1
C7T C 0.9127(14) -0.0335(9) 0.638(2) 0.066(2) Uani 0.116(2) 1 d PDU A -2
H7T1 H 0.8974 -0.0604 0.6088 0.080 Uiso 0.116(2) 1 calc PR D -2
H7T2 H 0.8701 -0.0410 0.6772 0.080 Uiso 0.116(2) 1 calc PR D -2
Cl18 Cl 0.8855(7) 0.0525(5) 0.5995(5) 0.063(3) Uani 0.116(2) 1 d PDU A -2
Cl19 Cl 1.0351(5) -0.0647(3) 0.6601(3) 0.0401(16) Uani 0.116(2) 1 d PDU A -2
C8S C 0.0278(14) 0.4870(7) 0.5126(8) 0.086(3) Uani 0.3516(18) 1 d PDU E -1
H8S1 H 0.0940 0.4875 0.4925 0.103 Uiso 0.3516(18) 1 calc PR E -1
H8S2 H 0.0230 0.5061 0.5515 0.103 Uiso 0.3516(18) 1 calc PR E -1
Cl20 Cl 0.0122(3) 0.4009(3) 0.5360(2) 0.0804(12) Uani 0.3516(18) 1 d PDU E -1
Cl21 Cl -0.0638(3) 0.5399(3) 0.4563(3) 0.0916(13) Uani 0.3516(18) 1 d PDU E -1
C8T C 0.045(4) 0.526(2) 0.493(4) 0.086(3) Uani 0.071(3) 1 d PDU F -2
H8T1 H 0.0504 0.5444 0.5311 0.103 Uiso 0.071(3) 1 calc PR F -2
H8T2 H 0.1116 0.5169 0.4727 0.103 Uiso 0.071(3) 1 calc PR F -2
Cl22 Cl 0.010(3) 0.4465(14) 0.5211(13) 0.108(6) Uani 0.071(3) 1 d PDU F -2
Cl23 Cl -0.0334(15) 0.5889(13) 0.4378(12) 0.094(6) Uani 0.071(3) 1 d PDU F -2
C8U C -0.037(3) 0.6103(16) 0.485(3) 0.086(3) Uani 0.077(3) 1 d PDU G -3
H8U1 H -0.0991 0.6141 0.4640 0.103 Uiso 0.077(3) 1 calc PR G -3
H8U2 H -0.0531 0.6309 0.5232 0.103 Uiso 0.077(3) 1 calc PR G -3
Cl24 Cl 0.022(2) 0.5229(13) 0.5112(15) 0.112(7) Uani 0.077(3) 1 d PDU G -3
Cl25 Cl 0.0380(14) 0.6558(10) 0.4309(7) 0.096(5) Uani 0.077(3) 1 d PDU G -3

loop_
_atom_site_aniso_label
_atom_site_aniso_U_11
_atom_site_aniso_U_22
_atom_site_aniso_U_33
_atom_site_aniso_U_23
_atom_site_aniso_U_13
_atom_site_aniso_U_12
Pd1 0.01312(6) 0.01571(7) 0.01432(7) -0.00358(5) -0.00056(5) -0.00300(5)
P1 0.0128(2) 0.0163(2) 0.0157(2) -0.00389(18) -0.00030(17) -0.00298(17)
P2 0.0133(2) 0.0196(2) 0.0154(2) -0.00391(19) -0.00087(17) -0.00260(18)
C1 0.0161(8) 0.0216(9) 0.0158(9) -0.0047(7) -0.0005(7) -0.0067(7)
C2 0.0216(10) 0.0221(10) 0.0202(10) -0.0026(8) 0.0010(8) -0.0048(8)
C3 0.0287(11) 0.0263(11) 0.0216(10) 0.0018(9) -0.0009(9) -0.0092(9)
C4 0.0273(11) 0.0370(13) 0.0187(10) -0.0045(9) 0.0036(8) -0.0140(10)
C5 0.0178(9) 0.0317(12) 0.0222(10) -0.0082(9) 0.0029(8) -0.0079(8)
C6 0.0164(9) 0.0234(10) 0.0200(9) -0.0058(8) -0.0004(7) -0.0062(7)
C7 0.0132(8) 0.0185(9) 0.0162(9) -0.0038(7) 0.0004(7) -0.0023(7)
C8 0.0193(9) 0.0197(9) 0.0211(10) -0.0059(8) -0.0002(7) -0.0050(7)
C9 0.0230(10) 0.0195(10) 0.0249(11) -0.0061(8) 0.0026(8) -0.0027(8)
C10 0.0187(10) 0.0252(11) 0.0256(11) -0.0050(9) 0.0015(8) 0.0008(8)
C11 0.0150(9) 0.0267(11) 0.0274(11) -0.0050(9) 0.0005(8) -0.0039(8)
C12 0.0162(9) 0.0204(9) 0.0197(9) -0.0040(8) 0.0005(7) -0.0052(7)
C21 0.0133(8) 0.0181(9) 0.0199(9) -0.0062(7) 0.0003(7) -0.0037(7)
C22 0.0129(8) 0.0193(9) 0.0198(9) -0.0068(7) -0.0005(7) -0.0032(7)
C23 0.0146(8) 0.0223(10) 0.0203(9) -0.0085(8) -0.0002(7) -0.0040(7)
C24 0.0179(9) 0.0260(10) 0.0204(10) -0.0094(8) -0.0006(7) -0.0024(8)
C25 0.0224(10) 0.0289(11) 0.0217(10) -0.0110(9) -0.0038(8) -0.0011(8)
C26 0.0219(10) 0.0329(12) 0.0267(11) -0.0126(10) -0.0072(8) -0.0023(9)
C27 0.0166(9) 0.0354(12) 0.0298(12) -0.0150(10) -0.0044(8) -0.0045(9)
C28 0.0149(9) 0.0260(10) 0.0242(10) -0.0105(8) -0.0028(7) -0.0050(8)
C29 0.0138(9) 0.0310(11) 0.0269(11) -0.0117(9) 0.0013(8) -0.0079(8)
C30 0.0152(9) 0.0259(10) 0.0202(9) -0.0085(8) 0.0023(7) -0.0077(8)
C31 0.0148(8) 0.0227(10) 0.0141(8) -0.0045(7) -0.0008(7) -0.0015(7)
C32 0.0133(8) 0.0233(10) 0.0147(8) -0.0057(7) -0.0001(7) -0.0021(7)
C33 0.0161(9) 0.0235(10) 0.0146(9) -0.0055(7) -0.0003(7) -0.0021(7)
C34 0.0212(10) 0.0253(10) 0.0197(10) -0.0077(8) -0.0003(8) -0.0034(8)
C35 0.0280(11) 0.0244(11) 0.0214(10) -0.0077(9) 0.0000(8) -0.0026(9)
C36 0.0257(11) 0.0263(11) 0.0224(10) -0.0078(9) 0.0018(8) 0.0026(9)
C37 0.0194(10) 0.0281(11) 0.0208(10) -0.0054(9) 0.0002(8) 0.0031(8)
C38 0.0160(9) 0.0261(10) 0.0162(9) -0.0057(8) -0.0007(7) 0.0002(8)
C39 0.0136(8) 0.0285(11) 0.0192(9) -0.0047(8) 0.0012(7) -0.0016(8)
C40 0.0161(9) 0.0247(10) 0.0181(9) -0.0047(8) 0.0005(7) -0.0052(8)
C41 0.0171(9) 0.0226(10) 0.0217(10) -0.0082(8) -0.0044(7) -0.0006(7)
C42 0.0269(11) 0.0306(12) 0.0235(11) -0.0111(9) -0.0057(9) 0.0021(9)
C43 0.0371(14) 0.0419(15) 0.0303(13) -0.0180(12) -0.0164(11) 0.0080(11)
C44 0.0277(13) 0.0535(18) 0.0496(17) -0.0278(15) -0.0206(12) 0.0110(12)
C45 0.0177(10) 0.0433(15) 0.0452(15) -0.0243(13) -0.0081(10) 0.0033(10)
C46 0.0168(9) 0.0279(11) 0.0270(11) -0.0120(9) -0.0035(8) -0.0018(8)
C47 0.0187(9) 0.0211(9) 0.0183(9) -0.0040(8) 0.0018(7) -0.0038(7)
C48 0.0277(11) 0.0274(11) 0.0220(11) -0.0007(9) -0.0017(9) -0.0046(9)
C49 0.0409(14) 0.0283(12) 0.0276(12) 0.0022(10) 0.0040(11) -0.0075(11)
C50 0.0317(12) 0.0281(12) 0.0362(14) -0.0069(10) 0.0121(10) -0.0120(10)
C51 0.0210(10) 0.0291(12) 0.0336(12) -0.0107(10) 0.0054(9) -0.0085(9)
C52 0.0200(10) 0.0249(10) 0.0235(10) -0.0043(8) 0.0002(8) -0.0057(8)
N1 0.0206(8) 0.0174(8) 0.0183(8) -0.0023(7) 0.0000(6) -0.0062(7)
C61 0.0159(8) 0.0192(9) 0.0180(9) -0.0051(7) -0.0010(7) -0.0056(7)
C62 0.0200(9) 0.0224(10) 0.0210(10) -0.0027(8) -0.0032(8) -0.0063(8)
C63 0.0314(12) 0.0312(12) 0.0198(10) -0.0003(9) -0.0071(9) -0.0114(10)
C64 0.0366(13) 0.0425(14) 0.0175(10) -0.0080(10) 0.0031(9) -0.0186(11)
C65 0.0271(11) 0.0338(12) 0.0217(10) -0.0125(9) 0.0055(8) -0.0109(9)
C66 0.0182(9) 0.0219(10) 0.0189(9) -0.0068(8) 0.0009(7) -0.0066(7)
C67 0.0181(9) 0.0194(9) 0.0271(11) -0.0104(8) -0.0033(8) -0.0025(7)
C68 0.0196(9) 0.0163(9) 0.0272(11) -0.0076(8) -0.0058(8) -0.0032(7)
C69 0.0328(12) 0.0182(10) 0.0329(12) -0.0047(9) -0.0135(10) -0.0062(9)
C70 0.0324(13) 0.0194(11) 0.0515(17) -0.0093(11) -0.0211(12) -0.0004(9)
C71 0.0214(11) 0.0272(12) 0.0574(18) -0.0185(12) -0.0102(11) 0.0018(9)
C72 0.0209(10) 0.0281(12) 0.0397(14) -0.0165(10) -0.0011(9) -0.0023(9)
S1 0.0173(2) 0.0183(2) 0.0198(2) -0.00319(18) -0.00266(17) -0.00505(18)
O1 0.0266(8) 0.0241(8) 0.0299(9) -0.0110(7) -0.0001(7) -0.0084(6)
O2 0.0207(7) 0.0235(8) 0.0296(9) -0.0075(7) -0.0026(6) -0.0012(6)
O3 0.0222(8) 0.0271(8) 0.0277(8) -0.0034(7) 0.0014(6) -0.0107(6)
C81 0.0337(12) 0.0261(11) 0.0237(11) -0.0007(9) -0.0069(9) -0.0085(9)
Pd2 0.01666(7) 0.02241(8) 0.01664(7) -0.00686(6) 0.00196(5) -0.00646(6)
P3 0.0137(2) 0.0200(2) 0.0158(2) -0.00529(19) -0.00018(17) -0.00302(18)
P4 0.0143(2) 0.0221(2) 0.0177(2) -0.0071(2) 0.00092(18) -0.00441(19)
C101 0.0151(9) 0.0213(10) 0.0269(11) -0.0081(8) -0.0006(8) -0.0037(7)
C102 0.0220(11) 0.0277(11) 0.0353(13) -0.0103(10) 0.0073(9) -0.0052(9)
C103 0.0208(11) 0.0398(15) 0.064(2) -0.0253(14) 0.0160(12) -0.0116(10)
C104 0.0161(11) 0.061(2) 0.081(3) -0.0368(19) -0.0051(13) -0.0044(12)
C105 0.0266(13) 0.062(2) 0.0521(19) -0.0171(16) -0.0185(13) 0.0038(13)
C106 0.0240(11) 0.0353(13) 0.0327(13) -0.0070(11) -0.0091(9) -0.0030(10)
C107 0.0190(9) 0.0223(10) 0.0167(9) -0.0051(8) -0.0019(7) -0.0028(8)
C108 0.0215(10) 0.0358(13) 0.0317(12) -0.0176(10) 0.0022(9) -0.0033(9)
C109 0.0318(13) 0.0492(17) 0.0471(17) -0.0339(14) 0.0043(12) -0.0047(12)
C110 0.0358(14) 0.0457(16) 0.0409(15) -0.0270(13) -0.0023(11) -0.0085(12)
C111 0.0249(11) 0.0362(13) 0.0306(12) -0.0142(10) -0.0047(9) -0.0080(10)
C112 0.0193(9) 0.0259(10) 0.0214(10) -0.0082(8) -0.0012(8) -0.0042(8)
C121 0.0158(9) 0.0208(9) 0.0162(9) -0.0038(7) 0.0011(7) -0.0030(7)
C122 0.0147(8) 0.0240(10) 0.0147(9) -0.0052(7) 0.0001(7) -0.0043(7)
C123 0.0162(9) 0.0222(10) 0.0170(9) -0.0031(8) 0.0002(7) -0.0040(7)
C124 0.0195(9) 0.0236(10) 0.0243(10) -0.0049(8) -0.0031(8) -0.0053(8)
C125 0.0225(10) 0.0224(10) 0.0335(12) -0.0044(9) -0.0038(9) -0.0060(8)
C126 0.0227(11) 0.0228(11) 0.0341(13) 0.0015(9) -0.0066(9) -0.0039(8)
C127 0.0190(10) 0.0279(11) 0.0250(11) -0.0005(9) -0.0060(8) -0.0042(8)
C128 0.0159(9) 0.0244(10) 0.0182(9) -0.0026(8) -0.0014(7) -0.0043(7)
C129 0.0195(9) 0.0271(11) 0.0196(10) -0.0042(8) -0.0035(8) -0.0065(8)
C130 0.0201(9) 0.0244(10) 0.0192(10) -0.0061(8) -0.0017(7) -0.0056(8)
C131 0.0149(8) 0.0210(9) 0.0181(9) -0.0066(7) -0.0004(7) -0.0040(7)
C132 0.0152(8) 0.0192(9) 0.0172(9) -0.0051(7) -0.0017(7) -0.0038(7)
C133 0.0151(8) 0.0192(9) 0.0205(9) -0.0052(8) -0.0004(7) -0.0034(7)
C134 0.0201(9) 0.0228(10) 0.0202(10) -0.0061(8) 0.0013(7) -0.0046(8)
C135 0.0229(10) 0.0235(10) 0.0238(10) -0.0068(8) 0.0059(8) -0.0062(8)
C136 0.0174(9) 0.0270(11) 0.0324(12) -0.0092(9) 0.0039(8) -0.0058(8)
C137 0.0155(9) 0.0264(11) 0.0271(11) -0.0060(9) -0.0011(8) -0.0052(8)
C138 0.0152(9) 0.0213(10) 0.0218(10) -0.0043(8) -0.0012(7) -0.0043(7)
C139 0.0189(9) 0.0268(11) 0.0202(10) -0.0050(8) -0.0040(7) -0.0069(8)
C140 0.0199(9) 0.0283(11) 0.0162(9) -0.0052(8) -0.0008(7) -0.0070(8)
C141 0.0186(9) 0.0275(11) 0.0194(9) -0.0096(8) 0.0031(7) -0.0087(8)
C142 0.0206(10) 0.0287(11) 0.0199(10) -0.0092(8) 0.0006(8) -0.0084(8)
C143 0.0252(11) 0.0355(12) 0.0203(10) -0.0075(9) 0.0015(8) -0.0126(9)
C144 0.0301(12) 0.0403(13) 0.0221(11) -0.0164(10) 0.0082(9) -0.0170(10)
C145 0.0279(11) 0.0325(12) 0.0284(12) -0.0157(10) 0.0094(9) -0.0097(10)
C146 0.0218(10) 0.0268(11) 0.0241(11) -0.0091(9) 0.0041(8) -0.0068(8)
C147 0.0146(8) 0.0245(10) 0.0202(10) -0.0069(8) 0.0000(7) -0.0024(7)
C148 0.0218(10) 0.0269(11) 0.0224(10) -0.0073(9) -0.0006(8) -0.0052(8)
C149 0.0259(11) 0.0272(11) 0.0287(12) -0.0061(9) -0.0025(9) -0.0031(9)
C150 0.0254(12) 0.0384(14) 0.0334(13) -0.0066(11) -0.0103(10) 0.0002(10)
C151 0.0215(11) 0.0406(14) 0.0349(13) -0.0089(11) -0.0087(9) -0.0067(10)
C152 0.0198(10) 0.0312(12) 0.0286(11) -0.0108(9) -0.0027(8) -0.0066(9)
N2 0.0234(9) 0.0254(9) 0.0220(9) -0.0069(7) -0.0001(7) -0.0083(7)
C161 0.0331(12) 0.0399(13) 0.0226(11) -0.0139(10) 0.0084(9) -0.0222(11)
C162 0.0321(13) 0.0575(18) 0.0401(15) -0.0293(14) 0.0167(11) -0.0262(13)
C163 0.0517(19) 0.082(3) 0.0482(19) -0.0400(19) 0.0308(16) -0.0421(19)
C164 0.082(3) 0.100(3) 0.0363(17) -0.035(2) 0.0360(18) -0.064(3)
C165 0.083(3) 0.069(2) 0.0241(14) -0.0131(14) 0.0132(15) -0.048(2)
C166 0.0530(17) 0.0454(15) 0.0204(11) -0.0103(11) 0.0067(11) -0.0313(14)
C167 0.0528(17) 0.0330(13) 0.0236(12) -0.0004(10) -0.0070(11) -0.0241(12)
C168 0.0326(12) 0.0244(11) 0.0273(11) -0.0026(9) -0.0049(9) -0.0144(9)
C169 0.0366(14) 0.0253(12) 0.0441(15) -0.0057(11) -0.0120(12) -0.0108(10)
C170 0.0484(18) 0.0292(14) 0.072(2) -0.0053(15) -0.0296(17) -0.0064(13)
C171 0.076(3) 0.0380(17) 0.059(2) 0.0067(15) -0.043(2) -0.0160(17)
C172 0.079(2) 0.0425(17) 0.0311(15) 0.0036(13) -0.0210(15) -0.0288(17)
S2 0.0187(2) 0.0332(3) 0.0260(3) -0.0105(2) -0.0004(2) -0.0077(2)
O4 0.0362(10) 0.0530(13) 0.0353(10) -0.0186(9) -0.0085(8) -0.0133(9)
O5 0.0339(10) 0.0356(10) 0.0460(12) -0.0118(9) 0.0041(9) -0.0131(8)
O6 0.0225(8) 0.0389(10) 0.0349(10) -0.0071(8) -0.0025(7) -0.0058(7)
C181 0.0264(13) 0.063(2) 0.0395(16) -0.0205(15) 0.0091(11) -0.0079(13)
C1S 0.0333(13) 0.0338(13) 0.0334(13) -0.0039(10) -0.0009(10) -0.0148(11)
Cl1 0.0474(4) 0.0317(3) 0.0472(4) 0.0026(3) -0.0066(3) -0.0179(3)
Cl2 0.0399(4) 0.0448(4) 0.0368(3) -0.0021(3) -0.0051(3) -0.0144(3)
C2S 0.0210(11) 0.0396(14) 0.0329(13) -0.0021(11) -0.0019(9) -0.0019(10)
Cl3 0.0338(4) 0.0781(6) 0.0374(4) 0.0169(4) -0.0011(3) -0.0007(4)
Cl4 0.0278(3) 0.0492(4) 0.0520(4) -0.0230(3) -0.0030(3) -0.0025(3)
C3S 0.0296(13) 0.0421(15) 0.0378(14) -0.0111(12) -0.0024(11) -0.0073(11)
Cl5 0.0489(4) 0.0475(4) 0.0503(5) -0.0041(4) -0.0121(4) -0.0012(3)
Cl6 0.0412(4) 0.0606(5) 0.0451(4) -0.0088(4) -0.0040(3) -0.0232(4)
C4S 0.032(3) 0.044(4) 0.022(4) -0.004(3) 0.001(3) 0.002(3)
Cl7 0.0297(8) 0.0476(10) 0.0144(8) -0.0066(6) -0.0032(5) -0.0012(6)
Cl8 0.0299(7) 0.092(2) 0.0437(11) -0.0219(13) 0.0046(6) -0.0018(9)
C4T 0.041(4) 0.072(9) 0.050(7) -0.019(6) -0.012(5) -0.011(5)
Cl7A 0.121(4) 0.090(3) 0.061(3) -0.025(2) -0.023(2) 0.016(3)
Cl8A 0.0475(13) 0.158(7) 0.0432(15) -0.028(3) 0.0030(10) 0.007(2)
C5S 0.029(4) 0.034(4) 0.028(2) -0.011(2) 0.000(2) 0.005(3)
Cl9 0.0254(11) 0.110(3) 0.0448(18) -0.045(2) 0.0087(10) -0.0218(15)
Cl10 0.0176(15) 0.0165(14) 0.058(2) -0.0003(12) 0.0061(13) -0.0030(11)
C5T 0.048(6) 0.035(4) 0.048(3) -0.018(3) -0.014(4) 0.003(3)
Cl9A 0.042(3) 0.101(3) 0.0382(17) -0.0059(19) 0.0108(15) -0.001(2)
Cl11 0.039(3) 0.047(3) 0.0397(19) -0.0127(16) -0.0066(16) -0.0013(18)
C6S 0.047(3) 0.060(3) 0.026(2) -0.004(2) 0.0058(17) -0.017(2)
Cl12 0.089(2) 0.104(2) 0.0614(18) -0.0189(16) 0.0116(15) 0.0278(16)
Cl13 0.0308(6) 0.0683(11) 0.0436(7) -0.0101(6) -0.0018(5) 0.0020(5)
C6T 0.049(5) 0.130(12) 0.050(6) 0.012(7) -0.009(4) -0.023(7)
Cl14 0.0423(16) 0.067(3) 0.037(2) -0.0042(17) -0.0054(13) -0.0320(19)
Cl15 0.054(2) 0.262(12) 0.076(3) 0.009(5) -0.003(2) 0.030(4)
C7S 0.059(4) 0.028(3) 0.117(6) -0.021(4) -0.010(4) -0.012(3)
Cl16 0.0558(17) 0.081(2) 0.149(4) -0.056(3) -0.0028(19) -0.0151(16)
Cl17 0.107(3) 0.100(3) 0.079(2) -0.030(2) -0.026(2) -0.024(2)
C7T 0.059(4) 0.028(3) 0.117(6) -0.021(4) -0.010(4) -0.012(3)
Cl18 0.047(4) 0.044(4) 0.083(6) 0.015(4) -0.004(4) -0.015(3)
Cl19 0.053(3) 0.023(2) 0.044(3) -0.001(2) -0.007(3) -0.013(2)
C8S 0.080(7) 0.117(5) 0.086(6) -0.063(5) -0.016(5) -0.024(5)
Cl20 0.0492(18) 0.092(2) 0.100(3) -0.047(2) -0.0152(18) 0.0156(17)
Cl21 0.0499(19) 0.102(3) 0.118(4) -0.035(2) 0.013(2) -0.0031(19)
C8T 0.080(7) 0.117(5) 0.086(6) -0.063(5) -0.016(5) -0.024(5)
Cl22 0.127(14) 0.099(8) 0.108(12) -0.069(8) 0.036(11) -0.011(9)
Cl23 0.062(9) 0.123(11) 0.114(12) -0.047(8) -0.022(8) -0.031(8)
C8U 0.080(7) 0.117(5) 0.086(6) -0.063(5) -0.016(5) -0.024(5)
Cl24 0.083(11) 0.127(8) 0.123(13) -0.036(10) 0.006(10) -0.016(9)
Cl25 0.086(9) 0.119(10) 0.052(7) -0.017(7) -0.004(6) 0.035(7)

loop_
_atom_type_symbol
_atom_type_description
_atom_type_scat_dispersion_real
_atom_type_scat_dispersion_imag
_atom_type_scat_source
C C 0.0033 0.0016 'International Tables Vol C Tables 4.2.6.8 and 6.1.1.4'
H H 0.0000 0.0000 'International Tables Vol C Tables 4.2.6.8 and 6.1.1.4'
N N 0.0061 0.0033 'International Tables Vol C Tables 4.2.6.8 and 6.1.1.4'
O O 0.0106 0.0060 'International Tables Vol C Tables 4.2.6.8 and 6.1.1.4'
Cl Cl 0.1484 0.1585 'International Tables Vol C Tables 4.2.6.8 and 6.1.1.4'
P P 0.1023 0.0942 'International Tables Vol C Tables 4.2.6.8 and 6.1.1.4'
S S 0.1246 0.1234 'International Tables Vol C Tables 4.2.6.8 and 6.1.1.4'
Pd Pd -0.9988 1.0072 'International Tables Vol C Tables 4.2.6.8 and 6.1.1.4'

loop_
_geom_angle_atom_site_label_1
_geom_angle_atom_site_label_2
_geom_angle_atom_site_label_3
_geom_angle
C61 Pd1 N1 81.26(8)
C61 Pd1 P1 93.15(6)
N1 Pd1 P1 171.72(5)
C61 Pd1 P2 173.85(6)
N1 Pd1 P2 92.68(5)
P1 Pd1 P2 92.761(19)
C7 P1 C21 107.33(9)
C7 P1 C1 105.26(10)
C21 P1 C1 105.00(9)
C7 P1 Pd1 112.77(7)
C21 P1 Pd1 110.46(7)
C1 P1 Pd1 115.40(7)
C41 P2 C47 105.34(10)
C41 P2 C31 108.66(10)
C47 P2 C31 105.25(10)
C41 P2 Pd1 112.19(8)
C47 P2 Pd1 110.09(7)
C31 P2 Pd1 114.69(7)
C2 C1 C6 118.7(2)
C2 C1 P1 123.19(16)
C6 C1 P1 117.97(16)
C1 C2 C3 120.3(2)
C1 C2 H2 119.8
C3 C2 H2 119.8
C4 C3 C2 120.4(2)
C4 C3 H3 119.8
C2 C3 H3 119.8
C3 C4 C5 119.9(2)
C3 C4 H4 120.0
C5 C4 H4 120.0
C4 C5 C6 120.1(2)
C4 C5 H5 119.9
C6 C5 H5 119.9
C5 C6 C1 120.5(2)
C5 C6 H6 119.7
C1 C6 H6 119.7
C8 C7 C12 119.62(19)
C8 C7 P1 121.90(15)
C12 C7 P1 118.46(16)
C9 C8 C7 120.1(2)
C9 C8 H8 119.9
C7 C8 H8 119.9
C8 C9 C10 120.1(2)
C8 C9 H9 119.9
C10 C9 H9 119.9
C11 C10 C9 120.0(2)
C11 C10 H10 120.0
C9 C10 H10 120.0
C10 C11 C12 120.3(2)
C10 C11 H11 119.8
C12 C11 H11 119.8
C11 C12 C7 119.8(2)
C11 C12 H12 120.1
C7 C12 H12 120.1
C22 C21 C30 119.03(19)
C22 C21 P1 123.15(15)
C30 C21 P1 117.07(15)
C21 C22 C23 120.09(18)
C21 C22 C32 122.38(18)
C23 C22 C32 117.50(18)
C24 C23 C28 118.18(19)
C24 C23 C22 122.07(19)
C28 C23 C22 119.58(19)
C25 C24 C23 121.2(2)
C25 C24 H24 119.4
C23 C24 H24 119.4
C24 C25 C26 120.3(2)
C24 C25 H25 119.8
C26 C25 H25 119.8
C27 C26 C25 120.1(2)
C27 C26 H26 120.0
C25 C26 H26 120.0
C26 C27 C28 120.9(2)
C26 C27 H27 119.6
C28 C27 H27 119.6
C29 C28 C23 119.05(19)
C29 C28 C27 121.6(2)
C23 C28 C27 119.3(2)
C30 C29 C28 120.65(19)
C30 C29 H29 119.7
C28 C29 H29 119.7
C29 C30 C21 121.5(2)
C29 C30 H30 119.2
C21 C30 H30 119.2
C32 C31 C40 119.73(19)
C32 C31 P2 120.32(15)
C40 C31 P2 119.24(16)
C31 C32 C33 120.18(18)
C31 C32 C22 120.94(18)
C33 C32 C22 118.84(18)
C38 C33 C34 118.54(19)
C38 C33 C32 119.1(2)
C34 C33 C32 122.32(19)
C35 C34 C33 120.6(2)
C35 C34 H34 119.7
C33 C34 H34 119.7
C34 C35 C36 120.5(2)
C34 C35 H35 119.8
C36 C35 H35 119.8
C37 C36 C35 120.3(2)
C37 C36 H36 119.9
C35 C36 H36 119.9
C36 C37 C38 120.8(2)
C36 C37 H37 119.6
C38 C37 H37 119.6
C39 C38 C37 121.5(2)
C39 C38 C33 119.22(19)
C37 C38 C33 119.3(2)
C40 C39 C38 121.0(2)
C40 C39 H39 119.5
C38 C39 H39 119.5
C39 C40 C31 120.6(2)
C39 C40 H40 119.7
C31 C40 H40 119.7
C46 C41 C42 119.4(2)
C46 C41 P2 117.74(17)
C42 C41 P2 122.82(17)
C43 C42 C41 120.3(2)
C43 C42 H42 119.8
C41 C42 H42 119.8
C42 C43 C44 119.2(2)
C42 C43 H43 120.4
C44 C43 H43 120.4
C45 C44 C43 121.0(2)
C45 C44 H44 119.5
C43 C44 H44 119.5
C44 C45 C46 119.8(2)
C44 C45 H45 120.1
C46 C45 H45 120.1
C45 C46 C41 120.2(2)
C45 C46 H46 119.9
C41 C46 H46 119.9
C48 C47 C52 119.0(2)
C48 C47 P2 124.19(18)
C52 C47 P2 116.75(17)
C47 C48 C49 120.2(2)
C47 C48 H48 119.9
C49 C48 H48 119.9
C50 C49 C48 120.2(2)
C50 C49 H49 119.9
C48 C49 H49 119.9
C49 C50 C51 120.2(2)
C49 C50 H50 119.9
C51 C50 H50 119.9
C50 C51 C52 119.6(2)
C50 C51 H51 120.2
C52 C51 H51 120.2
C51 C52 C47 120.8(2)
C51 C52 H52 119.6
C47 C52 H52 119.6
C68 N1 Pd1 104.28(13)
C68 N1 H1A 109.5(19)
Pd1 N1 H1A 115.5(19)
C68 N1 H1B 115.6(19)
Pd1 N1 H1B 103.8(18)
H1A N1 H1B 108(3)
C62 C61 C66 118.4(2)
C62 C61 Pd1 123.30(16)
C66 C61 Pd1 118.19(15)
C63 C62 C61 121.6(2)
C63 C62 H62 119.2
C61 C62 H62 119.2
C62 C63 C64 119.9(2)
C62 C63 H63 120.1
C64 C63 H63 120.1
C65 C64 C63 119.5(2)
C65 C64 H64 120.3
C63 C64 H64 120.3
C64 C65 C66 121.2(2)
C64 C65 H65 119.4
C66 C65 H65 119.4
C65 C66 C61 119.4(2)
C65 C66 C67 119.9(2)
C61 C66 C67 120.70(19)
C68 C67 C72 117.5(2)
C68 C67 C66 120.10(19)
C72 C67 C66 122.4(2)
C69 C68 C67 121.6(2)
C69 C68 N1 119.9(2)
C67 C68 N1 118.40(19)
C68 C69 C70 119.7(3)
C68 C69 H69 120.1
C70 C69 H69 120.1
C71 C70 C69 119.4(2)
C71 C70 H70 120.3
C69 C70 H70 120.3
C70 C71 C72 120.9(2)
C70 C71 H71 119.6
C72 C71 H71 119.6
C71 C72 C67 121.0(3)
C71 C72 H72 119.5
C67 C72 H72 119.5
O1 S1 O3 113.03(10)
O1 S1 O2 113.13(10)
O3 S1 O2 112.20(10)
O1 S1 C81 106.19(11)
O3 S1 C81 105.95(11)
O2 S1 C81 105.57(12)
S1 C81 H81A 109.5
S1 C81 H81B 109.5
H81A C81 H81B 109.5
S1 C81 H81C 109.5
H81A C81 H81C 109.5
H81B C81 H81C 109.5
C161 Pd2 N2 81.18(9)
C161 Pd2 P4 91.90(7)
N2 Pd2 P4 171.80(6)
C161 Pd2 P3 175.14(7)
N2 Pd2 P3 93.97(6)
P4 Pd2 P3 92.92(2)
C101 P3 C107 104.89(10)
C101 P3 C121 106.30(10)
C107 P3 C121 104.95(10)
C101 P3 Pd2 118.50(8)
C107 P3 Pd2 108.19(7)
C121 P3 Pd2 112.92(7)
C147 P4 C141 105.76(10)
C147 P4 C131 107.04(10)
C141 P4 C131 104.78(10)
C147 P4 Pd2 113.86(7)
C141 P4 Pd2 113.53(8)
C131 P4 Pd2 111.22(7)
C106 C101 C102 119.9(2)
C106 C101 P3 119.09(18)
C102 C101 P3 121.01(18)
C103 C102 C101 119.7(3)
C103 C102 H102 120.2
C101 C102 H102 120.2
C104 C103 C102 120.3(3)
C104 C103 H103 119.8
C102 C103 H103 119.8
C105 C104 C103 119.7(3)
C105 C104 H104 120.1
C103 C104 H104 120.1
C104 C105 C106 121.2(3)
C104 C105 H105 119.4
C106 C105 H105 119.4
C101 C106 C105 119.1(3)
C101 C106 H106 120.4
C105 C106 H106 120.4
C108 C107 C112 119.2(2)
C108 C107 P3 123.98(17)
C112 C107 P3 116.76(16)
C109 C108 C107 119.6(2)
C109 C108 H108 120.2
C107 C108 H108 120.2
C110 C109 C108 120.7(2)
C110 C109 H109 119.6
C108 C109 H109 119.6
C111 C110 C109 120.1(2)
C111 C110 H110 119.9
C109 C110 H110 119.9
C110 C111 C112 119.8(2)
C110 C111 H111 120.1
C112 C111 H111 120.1
C111 C112 C107 120.5(2)
C111 C112 H112 119.7
C107 C112 H112 119.7
C122 C121 C130 120.0(2)
C122 C121 P3 121.09(16)
C130 C121 P3 118.47(16)
C121 C122 C123 119.70(19)
C121 C122 C132 121.58(19)
C123 C122 C132 118.71(18)
C124 C123 C128 118.0(2)
C124 C123 C122 122.83(19)
C128 C123 C122 119.17(19)
C125 C124 C123 120.8(2)
C125 C124 H124 119.6
C123 C124 H124 119.6
C124 C125 C126 120.8(2)
C124 C125 H125 119.6
C126 C125 H125 119.6
C127 C126 C125 119.8(2)
C127 C126 H126 120.1
C125 C126 H126 120.1
C126 C127 C128 120.9(2)
C126 C127 H127 119.5
C128 C127 H127 119.5
C129 C128 C127 121.0(2)
C129 C128 C123 119.4(2)
C127 C128 C123 119.6(2)
C130 C129 C128 120.8(2)
C130 C129 H129 119.6
C128 C129 H129 119.6
C129 C130 C121 120.9(2)
C129 C130 H130 119.6
C121 C130 H130 119.6
C132 C131 C140 119.69(19)
C132 C131 P4 122.70(15)
C140 C131 P4 117.27(16)
C131 C132 C133 119.39(18)
C131 C132 C122 122.34(18)
C133 C132 C122 118.27(18)
C134 C133 C138 118.02(19)
C134 C133 C132 122.37(19)
C138 C133 C132 119.61(19)
C135 C134 C133 121.3(2)
C135 C134 H134 119.3
C133 C134 H134 119.3
C134 C135 C136 120.4(2)
C134 C135 H135 119.8
C136 C135 H135 119.8
C137 C136 C135 120.0(2)
C137 C136 H136 120.0
C135 C136 H136 120.0
C136 C137 C138 120.8(2)
C136 C137 H137 119.6
C138 C137 H137 119.6
C139 C138 C137 121.4(2)
C139 C138 C133 119.17(19)
C137 C138 C133 119.5(2)
C140 C139 C138 120.7(2)
C140 C139 H139 119.7
C138 C139 H139 119.7
C139 C140 C131 121.4(2)
C139 C140 H140 119.3
C131 C140 H140 119.3
C146 C141 C142 118.9(2)
C146 C141 P4 123.00(18)
C142 C141 P4 117.91(17)
C143 C142 C141 120.9(2)
C143 C142 H142 119.6
C141 C142 H142 119.6
C142 C143 C144 119.7(2)
C142 C143 H143 120.1
C144 C143 H143 120.1
C145 C144 C143 120.1(2)
C145 C144 H144 120.0
C143 C144 H144 120.0
C144 C145 C146 120.4(2)
C144 C145 H145 119.8
C146 C145 H145 119.8
C141 C146 C145 120.1(2)
C141 C146 H146 120.0
C145 C146 H146 120.0
C148 C147 C152 119.8(2)
C148 C147 P4 122.03(17)
C152 C147 P4 118.21(18)
C149 C148 C147 120.1(2)
C149 C148 H148 119.9
C147 C148 H148 119.9
C148 C149 C150 120.2(2)
C148 C149 H149 119.9
C150 C149 H149 119.9
C151 C150 C149 119.7(2)
C151 C150 H150 120.2
C149 C150 H150 120.2
C150 C151 C152 120.8(2)
C150 C151 H151 119.6
C152 C151 H151 119.6
C151 C152 C147 119.4(2)
C151 C152 H152 120.3
C147 C152 H152 120.3
C168 N2 Pd2 104.32(14)
C168 N2 H2A 105(2)
Pd2 N2 H2A 116(2)
C168 N2 H2B 114(2)
Pd2 N2 H2B 106(2)
H2A N2 H2B 112(3)
C162 C161 C166 119.3(2)
C162 C161 Pd2 124.4(2)
C166 C161 Pd2 116.3(2)
C161 C162 C163 121.0(3)
C161 C162 H162 119.5
C163 C162 H162 119.5
C164 C163 C162 119.7(4)
C164 C163 H163 120.1
C162 C163 H163 120.1
C163 C164 C165 120.2(3)
C163 C164 H164 119.9
C165 C164 H164 119.9
C164 C165 C166 120.7(4)
C164 C165 H165 119.7
C166 C165 H165 119.7
C165 C166 C161 118.9(3)
C165 C166 C167 119.4(3)
C161 C166 C167 121.7(2)
C172 C167 C168 116.6(3)
C172 C167 C166 123.0(3)
C168 C167 C166 120.4(2)
C169 C168 C167 121.8(3)
C169 C168 N2 119.6(2)
C167 C168 N2 118.5(2)
C168 C169 C170 120.1(3)
C168 C169 H169 119.9
C170 C169 H169 119.9
C171 C170 C169 119.3(3)
C171 C170 H170 120.3
C169 C170 H170 120.3
C170 C171 C172 120.5(3)
C170 C171 H171 119.7
C172 C171 H171 119.7
C171 C172 C167 121.7(3)
C171 C172 H172 119.2
C167 C172 H172 119.2
O4 S2 O5 113.31(13)
O4 S2 O6 112.76(13)
O5 S2 O6 112.80(12)
O4 S2 C181 105.84(14)
O5 S2 C181 105.81(15)
O6 S2 C181 105.47(14)
S2 C181 H18A 109.5
S2 C181 H18B 109.5
H18A C181 H18B 109.5
S2 C181 H18C 109.5
H18A C181 H18C 109.5
H18B C181 H18C 109.5
Cl1 C1S Cl2 110.55(14)
Cl1 C1S H1S1 109.5
Cl2 C1S H1S1 109.5
Cl1 C1S H1S2 109.5
Cl2 C1S H1S2 109.5
H1S1 C1S H1S2 108.1
Cl4 C2S Cl3 111.86(14)
Cl4 C2S H2S1 109.2
Cl3 C2S H2S1 109.2
Cl4 C2S H2S2 109.2
Cl3 C2S H2S2 109.2
H2S1 C2S H2S2 107.9
Cl5 C3S Cl6 112.41(17)
Cl5 C3S H3S1 109.1
Cl6 C3S H3S1 109.1
Cl5 C3S H3S2 109.1
Cl6 C3S H3S2 109.1
H3S1 C3S H3S2 107.9
Cl7 C4S Cl8 108.9(6)
Cl7 C4S H4S1 109.9
Cl8 C4S H4S1 109.9
Cl7 C4S H4S2 109.9
Cl8 C4S H4S2 109.9
H4S1 C4S H4S2 108.3
Cl7A C4T Cl8A 111.8(9)
Cl7A C4T H4T1 109.3
Cl8A C4T H4T1 109.3
Cl7A C4T H4T2 109.3
Cl8A C4T H4T2 109.3
H4T1 C4T H4T2 107.9
C4T Cl8A Cl18 108.0(8)
Cl10 C5S Cl9 110.8(5)
Cl10 C5S H5S1 109.5
Cl9 C5S H5S1 109.5
Cl10 C5S H5S2 109.5
Cl9 C5S H5S2 109.5
H5S1 C5S H5S2 108.1
Cl9A C5T Cl11 117.4(6)
Cl9A C5T H5T1 108.0
Cl11 C5T H5T1 108.0
Cl9A C5T H5T2 108.0
Cl11 C5T H5T2 108.0
H5T1 C5T H5T2 107.2
Cl13 C6S Cl12 114.2(3)
Cl13 C6S H6S1 108.7
Cl12 C6S H6S1 108.7
Cl13 C6S H6S2 108.7
Cl12 C6S H6S2 108.7
H6S1 C6S H6S2 107.6
Cl14 C6T Cl15 107.6(7)
Cl14 C6T H6T1 110.2
Cl15 C6T H6T1 110.2
Cl14 C6T H6T2 110.2
Cl15 C6T H6T2 110.2
H6T1 C6T H6T2 108.5
Cl16 C7S Cl17 114.1(6)
Cl16 C7S H7S1 108.7
Cl17 C7S H7S1 108.7
Cl16 C7S H7S2 108.7
Cl17 C7S H7S2 108.7
H7S1 C7S H7S2 107.6
Cl18 C7T Cl19 113.3(11)
Cl18 C7T H7T1 108.9
Cl19 C7T H7T1 108.9
Cl18 C7T H7T2 108.9
Cl19 C7T H7T2 108.9
H7T1 C7T H7T2 107.7
C7T Cl18 Cl8A 150.0(16)
Cl20 C8S Cl21 110.5(8)
Cl20 C8S H8S1 109.6
Cl21 C8S H8S1 109.6
Cl20 C8S H8S2 109.6
Cl21 C8S H8S2 109.6
H8S1 C8S H8S2 108.1
Cl23 C8T Cl22 116(2)
Cl23 C8T H8T1 108.4
Cl22 C8T H8T1 108.4
Cl23 C8T H8T2 108.4
Cl22 C8T H8T2 108.4
H8T1 C8T H8T2 107.5
Cl25 C8U Cl24 110.9(17)
Cl25 C8U H8U1 109.5
Cl24 C8U H8U1 109.5
Cl25 C8U H8U2 109.5
Cl24 C8U H8U2 109.5
H8U1 C8U H8U2 108.0

loop_
_geom_bond_atom_site_label_1
_geom_bond_atom_site_label_2
_geom_bond_distance
Pd1 C61 2.046(2)
Pd1 N1 2.1156(18)
Pd1 P1 2.2637(6)
Pd1 P2 2.3613(6)
P1 C7 1.812(2)
P1 C21 1.832(2)
P1 C1 1.835(2)
P2 C41 1.810(2)
P2 C47 1.825(2)
P2 C31 1.828(2)
C1 C2 1.393(3)
C1 C6 1.405(3)
C2 C3 1.394(3)
C2 H2 0.9500
C3 C4 1.383(4)
C3 H3 0.9500
C4 C5 1.386(4)
C4 H4 0.9500
C5 C6 1.387(3)
C5 H5 0.9500
C6 H6 0.9500
C7 C8 1.397(3)
C7 C12 1.399(3)
C8 C9 1.388(3)
C8 H8 0.9500
C9 C10 1.390(3)
C9 H9 0.9500
C10 C11 1.388(3)
C10 H10 0.9500
C11 C12 1.393(3)
C11 H11 0.9500
C12 H12 0.9500
C21 C22 1.392(3)
C21 C30 1.421(3)
C22 C23 1.433(3)
C22 C32 1.500(3)
C23 C24 1.417(3)
C23 C28 1.421(3)
C24 C25 1.374(3)
C24 H24 0.9500
C25 C26 1.410(3)
C25 H25 0.9500
C26 C27 1.364(3)
C26 H26 0.9500
C27 C28 1.424(3)
C27 H27 0.9500
C28 C29 1.411(3)
C29 C30 1.369(3)
C29 H29 0.9500
C30 H30 0.9500
C31 C32 1.382(3)
C31 C40 1.427(3)
C32 C33 1.435(3)
C33 C38 1.422(3)
C33 C34 1.423(3)
C34 C35 1.374(3)
C34 H34 0.9500
C35 C36 1.413(3)
C35 H35 0.9500
C36 C37 1.363(4)
C36 H36 0.9500
C37 C38 1.422(3)
C37 H37 0.9500
C38 C39 1.410(3)
C39 C40 1.369(3)
C39 H39 0.9500
C40 H40 0.9500
C41 C46 1.393(3)
C41 C42 1.397(3)
C42 C43 1.387(3)
C42 H42 0.9500
C43 C44 1.392(4)
C43 H43 0.9500
C44 C45 1.375(4)
C44 H44 0.9500
C45 C46 1.388(3)
C45 H45 0.9500
C46 H46 0.9500
C47 C48 1.387(3)
C47 C52 1.402(3)
C48 C49 1.397(4)
C48 H48 0.9500
C49 C50 1.382(4)
C49 H49 0.9500
C50 C51 1.386(4)
C50 H50 0.9500
C51 C52 1.388(3)
C51 H51 0.9500
C52 H52 0.9500
N1 C68 1.441(3)
N1 H1A 0.885(17)
N1 H1B 0.895(17)
C61 C62 1.391(3)
C61 C66 1.415(3)
C62 C63 1.390(3)
C62 H62 0.9500
C63 C64 1.391(4)
C63 H63 0.9500
C64 C65 1.384(4)
C64 H64 0.9500
C65 C66 1.400(3)
C65 H65 0.9500
C66 C67 1.482(3)
C67 C68 1.396(3)
C67 C72 1.399(3)
C68 C69 1.389(3)
C69 C70 1.394(4)
C69 H69 0.9500
C70 C71 1.374(4)
C70 H70 0.9500
C71 C72 1.386(4)
C71 H71 0.9500
C72 H72 0.9500
S1 O1 1.4520(17)
S1 O3 1.4593(17)
S1 O2 1.4642(17)
S1 C81 1.767(2)
C81 H81A 0.9800
C81 H81B 0.9800
C81 H81C 0.9800
Pd2 C161 2.051(2)
Pd2 N2 2.124(2)
Pd2 P4 2.2611(6)
Pd2 P3 2.3586(6)
P3 C101 1.809(2)
P3 C107 1.814(2)
P3 C121 1.825(2)
P4 C147 1.812(2)
P4 C141 1.823(2)
P4 C131 1.835(2)
C101 C106 1.390(3)
C101 C102 1.392(3)
C102 C103 1.389(4)
C102 H102 0.9500
C103 C104 1.383(5)
C103 H103 0.9500
C104 C105 1.364(5)
C104 H104 0.9500
C105 C106 1.394(4)
C105 H105 0.9500
C106 H106 0.9500
C107 C108 1.396(3)
C107 C112 1.402(3)
C108 C109 1.389(4)
C108 H108 0.9500
C109 C110 1.383(4)
C109 H109 0.9500
C110 C111 1.382(4)
C110 H110 0.9500
C111 C112 1.385(3)
C111 H111 0.9500
C112 H112 0.9500
C121 C122 1.385(3)
C121 C130 1.424(3)
C122 C123 1.434(3)
C122 C132 1.502(3)
C123 C124 1.420(3)
C123 C128 1.423(3)
C124 C125 1.370(3)
C124 H124 0.9500
C125 C126 1.410(3)
C125 H125 0.9500
C126 C127 1.364(3)
C126 H126 0.9500
C127 C128 1.414(3)
C127 H127 0.9500
C128 C129 1.411(3)
C129 C130 1.362(3)
C129 H129 0.9500
C130 H130 0.9500
C131 C132 1.390(3)
C131 C140 1.419(3)
C132 C133 1.442(3)
C133 C134 1.416(3)
C133 C138 1.422(3)
C134 C135 1.367(3)
C134 H134 0.9500
C135 C136 1.413(3)
C135 H135 0.9500
C136 C137 1.364(3)
C136 H136 0.9500
C137 C138 1.420(3)
C137 H137 0.9500
C138 C139 1.407(3)
C139 C140 1.371(3)
C139 H139 0.9500
C140 H140 0.9500
C141 C146 1.392(3)
C141 C142 1.402(3)
C142 C143 1.382(3)
C142 H142 0.9500
C143 C144 1.394(4)
C143 H143 0.9500
C144 C145 1.378(4)
C144 H144 0.9500
C145 C146 1.398(3)
C145 H145 0.9500
C146 H146 0.9500
C147 C148 1.396(3)
C147 C152 1.399(3)
C148 C149 1.388(3)
C148 H148 0.9500
C149 C150 1.390(4)
C149 H149 0.9500
C150 C151 1.386(4)
C150 H150 0.9500
C151 C152 1.390(3)
C151 H151 0.9500
C152 H152 0.9500
N2 C168 1.439(3)
N2 H2A 0.895(17)
N2 H2B 0.885(17)
C161 C162 1.392(4)
C161 C166 1.411(4)
C162 C163 1.392(4)
C162 H162 0.9500
C163 C164 1.379(6)
C163 H163 0.9500
C164 C165 1.391(6)
C164 H164 0.9500
C165 C166 1.402(4)
C165 H165 0.9500
C166 C167 1.473(5)
C167 C172 1.400(4)
C167 C168 1.407(4)
C168 C169 1.382(4)
C169 C170 1.390(4)
C169 H169 0.9500
C170 C171 1.378(6)
C170 H170 0.9500
C171 C172 1.386(6)
C171 H171 0.9500
C172 H172 0.9500
S2 O4 1.4463(19)
S2 O5 1.448(2)
S2 O6 1.462(2)
S2 C181 1.768(3)
C181 H18A 0.9800
C181 H18B 0.9800
C181 H18C 0.9800
C1S Cl1 1.763(3)
C1S Cl2 1.778(3)
C1S H1S1 0.9900
C1S H1S2 0.9900
C2S Cl4 1.759(3)
C2S Cl3 1.768(3)
C2S H2S1 0.9900
C2S H2S2 0.9900
C3S Cl5 1.747(3)
C3S Cl6 1.763(3)
C3S H3S1 0.9900
C3S H3S2 0.9900
C4S Cl7 1.752(8)
C4S Cl8 1.758(9)
C4S H4S1 0.9900
C4S H4S2 0.9900
C4T Cl7A 1.719(12)
C4T Cl8A 1.750(12)
C4T H4T1 0.9900
C4T H4T2 0.9900
Cl8A Cl18 2.361(15)
C5S Cl10 1.738(7)
C5S Cl9 1.746(7)
C5S H5S1 0.9900
C5S H5S2 0.9900
C5T Cl9A 1.687(9)
C5T Cl11 1.770(10)
C5T H5T1 0.9900
C5T H5T2 0.9900
C6S Cl13 1.736(5)
C6S Cl12 1.764(6)
C6S H6S1 0.9900
C6S H6S2 0.9900
C6T Cl14 1.718(10)
C6T Cl15 1.725(11)
C6T H6T1 0.9900
C6T H6T2 0.9900
C7S Cl16 1.679(9)
C7S Cl17 1.725(10)
C7S H7S1 0.9900
C7S H7S2 0.9900
C7T Cl18 1.705(14)
C7T Cl19 1.737(14)
C7T H7T1 0.9900
C7T H7T2 0.9900
C8S Cl20 1.765(13)
C8S Cl21 1.783(12)
C8S H8S1 0.9900
C8S H8S2 0.9900
C8T Cl23 1.742(15)
C8T Cl22 1.749(15)
C8T H8T1 0.9900
C8T H8T2 0.9900
C8U Cl25 1.738(15)
C8U Cl24 1.745(15)
C8U H8U1 0.9900
C8U H8U2 0.9900

loop_
_geom_hbond_atom_site_label_D
_geom_hbond_atom_site_label_H
_geom_hbond_atom_site_label_A
_geom_hbond_distance_DH
_geom_hbond_distance_HA
_geom_hbond_distance_DA
_geom_hbond_angle_DHA
N1 H1B O2 0.895(17) 2.017(19) 2.873(2) 160(3)
N1 H1B S1 0.895(17) 2.99(2) 3.736(2) 141(2)
N2 H2B O6 0.885(17) 2.03(2) 2.837(3) 151(3)
